data_2004084
loop_
_publ_author_name
'Linden, A.'
'Lee, C. K.'

_publ_section_title
;Methyl
 2,2^1^-Anhydro-4,6-<i>O</i>-benzylidene-3-deoxy-3-<i>C</i>-[(<i>R</i>)-2-hydroxyethyl]-\a-<small>D</small>-<i>allo</i>-pyranoside
 at 173 K
;
_journal_issue 11
_journal_name_full 'Acta Crystallographica Section C'
_journal_page_first 2320
_journal_page_last 2322
_journal_paper_doi 10.1107/S0108270195008997
_journal_volume 51
_journal_year 1995
_chemical_formula_moiety 'C16 H20 O5 '
_chemical_formula_sum 'C16 H20 O5'
_chemical_formula_weight 292.33
_chemical_name_common ' ?'
_chemical_name_systematic
; methyl 2,2^1^-anhydro-4,6-O-benzylidene-3-deoxy-3-C-[(R)-2-hydroxyethyl]-
\a-D-allopyranoside
;
_space_group_IT_number 19
_symmetry_cell_setting orthorhombic
_symmetry_space_group_name_Hall 'P 2ac 2ab'
_symmetry_space_group_name_H-M 'P 21 21 21'
_cell_angle_alpha 90
_cell_angle_beta 90
_cell_angle_gamma 90
_cell_formula_units_Z 4
_cell_length_a 11.529(4)
_cell_length_b 17.725(5)
_cell_length_c 7.172(5)
_cell_measurement_reflns_used 25
_cell_measurement_temperature 173(1)
_cell_measurement_theta_max 13.0
_cell_measurement_theta_min 12.0
_cell_volume 1465.6(12)
_diffrn_ambient_temperature 173.0(10)
_diffrn_measurement_device 'Rigaku AFC-5R diffractometer'
_diffrn_measurement_method '\w/2\q scans'
_diffrn_radiation_monochromator graphite
_diffrn_radiation_source 'Rigaku rotating anode generator'
_diffrn_radiation_type 'Mo K\a'
_diffrn_radiation_wavelength 0.71069
_diffrn_reflns_av_R_equivalents 0.034
_diffrn_reflns_limit_h_max 16
_diffrn_reflns_limit_h_min 0
_diffrn_reflns_limit_k_max 24
_diffrn_reflns_limit_k_min -1
_diffrn_reflns_limit_l_max 10
_diffrn_reflns_limit_l_min -1
_diffrn_reflns_number 2954
_diffrn_reflns_theta_max 30
_diffrn_reflns_theta_min 2.5
_diffrn_standards_decay_% insignificant
_diffrn_standards_interval_count 150
_diffrn_standards_number 3
_exptl_absorpt_coefficient_mu 0.0978
_exptl_absorpt_correction_type none
_exptl_crystal_colour colourless
_exptl_crystal_density_diffrn 1.325
_exptl_crystal_density_meas ?
_exptl_crystal_description prism
_exptl_crystal_F_000 624
_exptl_crystal_size_max 0.50
_exptl_crystal_size_mid 0.25
_exptl_crystal_size_min 0.20
_refine_diff_density_max 0.31
_refine_diff_density_min -0.19
_refine_ls_abs_structure_details ' Assigned to agree with the known chirality of the precursor of (I).'
_refine_ls_extinction_coef 'g = 6E-7(1)'
_refine_ls_extinction_method 'Zachariasen (1963)'
_refine_ls_goodness_of_fit_obs 1.598
_refine_ls_hydrogen_treatment refall
_refine_ls_matrix_type full
_refine_ls_number_constraints 0
_refine_ls_number_parameters 271
_refine_ls_number_reflns 2136
_refine_ls_number_restraints 0
_refine_ls_R_factor_all 0.0777
_refine_ls_R_factor_obs 0.0453
_refine_ls_shift/esd_max 0.0002
_refine_ls_structure_factor_coef F
_refine_ls_weighting_details 'w = 1/(\s^2^(F~o~)+(0.005F~o~)^2^)'
_refine_ls_weighting_scheme calc
_refine_ls_wR_factor_all 0.0432
_refine_ls_wR_factor_obs 0.0399
_reflns_number_observed 2136
_reflns_number_total 2833
_reflns_observed_criterion 'I > 2\s(I)'
_cod_data_source_file ab1289.cif
_cod_data_source_block L9419
_cod_depositor_comments
;
The following automatic conversions were performed:

'_exptl_crystal_density_meas' value 'not measured' was changed to '?'
- the value is perceived as not measured.

Automatic conversion script
Id: cif_fix_values 3008 2015-01-20 13:52:24Z robertas 

The following automatic conversions were performed:

'_refine_ls_weighting_scheme' value '1/(\s^2^(F~o~)+(0.005F~o~)^2^)'
was changed to 'calc'. New tag '_refine_ls_weighting_details' was
created. The value of the new tag was set to 'w =
1/(\s^2^(F~o~)+(0.005F~o~)^2^)'.

Automatic conversion script
Id: cif_fix_values 3143 2015-03-26 13:38:13Z robertas 
;
_cod_original_cell_volume 1466.0(10)
_cod_original_formula_sum 'C16 H20 O5 '
_cod_database_code 2004084
_cod_database_fobs_code 2004084

loop_
_symmetry_equiv_pos_as_xyz
x,y,z
1/2-x,-y,1/2+z
-x,1/2+y,1/2-z
1/2+x,1/2-y,-z

loop_
_atom_site_aniso_label
_atom_site_aniso_U_11
_atom_site_aniso_U_22
_atom_site_aniso_U_33
_atom_site_aniso_U_12
_atom_site_aniso_U_13
_atom_site_aniso_U_23
_atom_site_aniso_type_symbol
O(1) 0.0340(10) 0.0340(10) 0.0350(10) 0.0081(8) -0.0050(10) -0.0030(10) O
O(2) 0.0290(9) 0.0530(10) 0.0300(10) -0.0092(9) -0.0004(9) 0.0040(10) O
O(4) 0.0222(9) 0.0350(10) 0.0246(9) -0.0046(7) 0.0017(8) 0.0019(9) O
O(5) 0.0316(9) 0.0360(10) 0.0220(9) -0.0035(8) 0.0003(9) 0.0003(9) O
O(6) 0.0339(9) 0.0380(10) 0.0310(10) -0.0085(8) -0.0005(9) 0.0090(10) O
C(1) 0.0260(10) 0.0320(10) 0.0260(10) 0.0020(10) -0.0020(10) 0.0020(10) C
C(2) 0.0260(10) 0.0360(10) 0.0250(10) -0.0040(10) 0.0000(10) 0.0020(10) C
C(3) 0.0240(10) 0.0290(10) 0.0230(10) -0.0030(10) -0.0030(10) 0.0030(10) C
C(4) 0.0230(10) 0.0260(10) 0.0230(10) 0.0010(10) 0.0000(10) 0.0020(10) C
C(5) 0.0290(10) 0.0270(10) 0.0230(10) 0.0010(10) 0.0000(10) 0.0020(10) C
C(6) 0.0330(10) 0.0380(10) 0.0240(10) -0.0040(10) 0.0020(10) 0.0040(10) C
C(7) 0.0250(10) 0.0310(10) 0.0280(10) 0.0010(10) 0.0050(10) 0.0010(10) C
C(8) 0.054(2) 0.038(2) 0.049(2) 0.011(2) -0.009(2) 0.003(2) C
C(9) 0.0290(10) 0.051(2) 0.033(2) 0.0000(10) 0.0060(10) -0.004(2) C
C(10) 0.0300(10) 0.043(2) 0.0220(10) -0.0070(10) 0.0030(10) -0.0030(10) C
C(11) 0.0260(10) 0.0280(10) 0.0290(10) 0.0000(10) 0.0010(10) 0.0030(10) C
C(12) 0.0290(10) 0.0360(10) 0.037(2) -0.0010(10) 0.0030(10) -0.0040(10) C
C(13) 0.045(2) 0.039(2) 0.044(2) 0.0000(10) 0.000(2) -0.010(2) C
C(14) 0.0370(10) 0.033(2) 0.055(2) -0.0070(10) -0.010(2) -0.003(2) C
C(15) 0.0280(10) 0.044(2) 0.053(2) -0.0060(10) 0.0010(10) 0.009(2) C
C(16) 0.0290(10) 0.042(2) 0.038(2) -0.0020(10) 0.0080(10) 0.002(2) C

loop_
_atom_site_label
_atom_site_occupancy
_atom_site_fract_x
_atom_site_fract_y
_atom_site_fract_z
_atom_site_U_iso_or_equiv
_atom_site_thermal_displace_type
_atom_site_calc_flag
_atom_site_type_symbol
O(1) 1 0.3606(2) 0.1180(1) 0.5912(3) 0.0344(6) Uani d O
O(2) 1 0.3362(2) -0.0046(1) 0.8169(3) 0.0372(6) Uani d O
O(4) 1 0.7248(1) 0.08115(9) 0.8273(2) 0.0272(5) Uani d O
O(5) 1 0.5220(1) 0.0669(1) 0.4357(2) 0.0297(5) Uani d O
O(6) 1 0.7941(2) 0.1542(1) 0.5770(3) 0.0343(6) Uani d O
C(1) 1 0.4139(2) 0.0513(2) 0.5284(4) 0.0279(7) Uani d C
C(2) 1 0.4337(2) -0.0021(2) 0.6941(4) 0.0290(7) Uani d C
C(3) 1 0.5375(2) 0.0183(1) 0.8203(4) 0.0253(7) Uani d C
C(4) 1 0.6395(2) 0.0463(1) 0.7065(4) 0.0239(7) Uani d C
C(5) 1 0.6028(2) 0.1021(1) 0.5591(4) 0.0264(7) Uani d C
C(6) 1 0.7092(2) 0.1252(2) 0.4491(4) 0.0317(8) Uani d C
C(7) 1 0.8236(2) 0.1019(1) 0.7207(4) 0.0277(7) Uani d C
C(8) 1 0.3203(3) 0.1634(2) 0.4392(6) 0.047(1) Uani d C
C(9) 1 0.3596(3) 0.0410(2) 0.9793(5) 0.0376(9) Uani d C
C(10) 1 0.4829(2) 0.0730(2) 0.9596(4) 0.0315(8) Uani d C
C(11) 1 0.9119(2) 0.1403(2) 0.8439(4) 0.0275(7) Uani d C
C(12) 1 0.8822(2) 0.1706(2) 1.0165(4) 0.0342(8) Uani d C
C(13) 1 0.9646(3) 0.2077(2) 1.1240(5) 0.043(1) Uani d C
C(14) 1 1.0783(3) 0.2151(2) 1.0571(5) 0.042(1) Uani d C
C(15) 1 1.1078(2) 0.1851(2) 0.8879(5) 0.042(1) Uani d C
C(16) 1 1.0254(2) 0.1475(2) 0.7800(5) 0.0365(9) Uani d C
H(1) 1 0.358(2) 0.028(1) 0.423(4) 0.030(7) Uiso d H
H(2) 1 0.443(2) -0.053(1) 0.639(4) 0.033(8) Uiso d H
H(3) 1 0.561(2) -0.026(1) 0.885(4) 0.022(7) Uiso d H
H(4) 1 0.680(2) 0.002(1) 0.643(3) 0.027(7) Uiso d H
H(5) 1 0.567(2) 0.150(1) 0.622(3) 0.022(7) Uiso d H
H(7) 1 0.857(2) 0.055(2) 0.657(4) 0.037(8) Uiso d H
H(12) 1 0.804(2) 0.167(2) 1.065(4) 0.046(8) Uiso d H
H(13) 1 0.946(2) 0.228(2) 1.253(4) 0.05(1) Uiso d H
H(14) 1 1.138(2) 0.243(2) 1.136(4) 0.06(1) Uiso d H
H(15) 1 1.181(2) 0.191(1) 0.829(4) 0.036(8) Uiso d H
H(16) 1 1.047(2) 0.126(2) 0.665(4) 0.037(8) Uiso d H
H(61) 1 0.694(2) 0.166(1) 0.363(4) 0.025(7) Uiso d H
H(62) 1 0.744(2) 0.080(1) 0.379(4) 0.035(8) Uiso d H
H(81) 1 0.264(3) 0.135(2) 0.341(4) 0.07(1) Uiso d H
H(82) 1 0.281(3) 0.207(2) 0.492(5) 0.06(1) Uiso d H
H(83) 1 0.387(3) 0.185(2) 0.358(5) 0.07(1) Uiso d H
H(91) 1 0.358(3) 0.005(2) 1.098(4) 0.057(9) Uiso d H
H(92) 1 0.301(2) 0.076(2) 1.003(4) 0.052(9) Uiso d H
H(101) 1 0.523(2) 0.071(2) 1.081(5) 0.049(9) Uiso d H
H(102) 1 0.484(2) 0.123(2) 0.904(4) 0.046(9) Uiso d H

loop_
_atom_type_symbol
_atom_type_description
_atom_type_scat_dispersion_real
_atom_type_scat_dispersion_imag
_atom_type_scat_source
C C 0.0033 0.0016
; International Tables for Crystallography (1992). Vol.C, Tables 4.2.6.8 and
6.1.1.4
;
H H 0.0000 0.0000
; International Tables for Crystallography (1992). Vol.C, Tables 4.2.6.8 and
6.1.1.4
;
O O 0.0106 0.0060
; International Tables for Crystallography (1992). Vol.C, Tables 4.2.6.8 and
6.1.1.4
;

loop_
_geom_angle_atom_site_label_1
_geom_angle_atom_site_label_2
_geom_angle_atom_site_label_3
_geom_angle
_geom_angle_publ_flag
C(1) O(1) C(8) 111.7(2) yes
C(2) O(2) C(9) 109.5(2) yes
C(4) O(4) C(7) 109.4(2) yes
C(1) O(5) C(5) 111.2(2) yes
C(6) O(6) C(7) 113.0(2) yes
O(1) C(1) O(5) 111.4(2) yes
O(1) C(1) C(2) 109.6(2) yes
O(5) C(1) C(2) 110.3(2) yes
O(2) C(2) C(1) 112.2(2) yes
O(2) C(2) C(3) 104.8(2) yes
C(1) C(2) C(3) 115.0(2) yes
C(2) C(3) C(4) 111.3(2) yes
C(2) C(3) C(10) 102.3(2) yes
C(4) C(3) C(10) 117.7(2) yes
O(4) C(4) C(3) 110.1(2) yes
O(4) C(4) C(5) 109.2(2) yes
C(3) C(4) C(5) 112.0(2) yes
O(5) C(5) C(4) 109.3(2) yes
O(5) C(5) C(6) 108.8(2) yes
C(4) C(5) C(6) 108.3(2) yes
O(6) C(6) C(5) 108.4(2) yes
O(4) C(7) O(6) 111.5(2) yes
O(4) C(7) C(11) 110.0(2) ?
O(6) C(7) C(11) 106.9(2) ?
O(2) C(9) C(10) 107.7(2) yes
C(3) C(10) C(9) 102.0(2) yes
C(7) C(11) C(12) 121.8(2) ?
C(7) C(11) C(16) 118.8(3) ?
C(12) C(11) C(16) 119.3(3) ?
C(11) C(12) C(13) 120.5(3) ?
C(12) C(13) C(14) 119.6(3) ?
C(13) C(14) C(15) 119.9(3) ?
C(14) C(15) C(16) 120.6(3) ?
C(11) C(16) C(15) 120.1(3) ?
O(1) C(1) H(1) 107.0(10) ?
O(5) C(1) H(1) 106.0(10) ?
C(2) C(1) H(1) 113.0(10) ?
O(2) C(2) H(2) 108.0(10) ?
C(1) C(2) H(2) 106(2) ?
C(3) C(2) H(2) 111.0(10) ?
C(2) C(3) H(3) 108.0(10) ?
C(4) C(3) H(3) 108.0(10) ?
C(10) C(3) H(3) 109(2) ?
O(4) C(4) H(4) 106.0(10) ?
C(3) C(4) H(4) 111.0(10) ?
C(5) C(4) H(4) 109.0(10) ?
O(5) C(5) H(5) 112.0(10) ?
C(4) C(5) H(5) 110.0(10) ?
C(6) C(5) H(5) 109.0(10) ?
O(6) C(6) H(61) 106.0(10) ?
O(6) C(6) H(62) 109.0(10) ?
C(5) C(6) H(61) 113.0(10) ?
C(5) C(6) H(62) 111.0(10) ?
H(61) C(6) H(62) 110(2) ?
O(4) C(7) H(7) 109.0(10) ?
O(6) C(7) H(7) 107.0(10) ?
C(11) C(7) H(7) 112.0(10) ?
O(1) C(8) H(81) 116(2) ?
O(1) C(8) H(82) 108(2) ?
O(1) C(8) H(83) 113(2) ?
H(81) C(8) H(82) 110(2) ?
H(81) C(8) H(83) 105(2) ?
H(82) C(8) H(83) 106(2) ?
O(2) C(9) H(91) 108(2) ?
O(2) C(9) H(92) 113(2) ?
C(10) C(9) H(91) 108(2) ?
C(10) C(9) H(92) 116(2) ?
H(91) C(9) H(92) 104(2) ?
C(3) C(10) H(101) 112(2) ?
C(3) C(10) H(102) 108(2) ?
C(9) C(10) H(101) 110(2) ?
C(9) C(10) H(102) 112(2) ?
H(101) C(10) H(102) 113(2) ?
C(11) C(12) H(12) 121(2) ?
C(13) C(12) H(12) 118(2) ?
C(12) C(13) H(13) 122(2) ?
C(14) C(13) H(13) 118(2) ?
C(13) C(14) H(14) 119(2) ?
C(15) C(14) H(14) 121(2) ?
C(14) C(15) H(15) 125(2) ?
C(16) C(15) H(15) 114(2) ?
C(11) C(16) H(16) 120(2) ?
C(15) C(16) H(16) 120(2) ?

loop_
_geom_bond_atom_site_label_1
_geom_bond_atom_site_label_2
_geom_bond_distance
_geom_bond_publ_flag
O(1) C(1) 1.406(3) yes
O(1) C(8) 1.433(4) yes
O(2) C(2) 1.428(3) yes
O(2) C(9) 1.443(4) yes
O(4) C(4) 1.449(3) yes
O(4) C(7) 1.421(3) yes
O(5) C(1) 1.440(3) yes
O(5) C(5) 1.428(3) yes
O(6) C(6) 1.436(3) yes
O(6) C(7) 1.427(3) yes
C(1) C(2) 1.537(4) yes
C(2) C(3) 1.544(3) yes
C(3) C(4) 1.515(3) yes
C(3) C(10) 1.527(4) yes
C(4) C(5) 1.508(3) yes
C(5) C(6) 1.516(3) yes
C(7) C(11) 1.511(4) yes
C(9) C(10) 1.537(4) yes
C(11) C(12) 1.392(4) ?
C(11) C(16) 1.392(4) ?
C(12) C(13) 1.390(4) ?
C(13) C(14) 1.402(4) ?
C(14) C(15) 1.369(5) ?
C(15) C(16) 1.394(4) ?
C(1) H(1) 1.08(3) ?
C(2) H(2) 0.99(3) ?
C(3) H(3) 0.96(2) ?
C(4) H(4) 1.02(2) ?
C(5) H(5) 1.05(2) ?
C(6) H(61) 0.97(3) ?
C(6) H(62) 1.03(3) ?
C(7) H(7) 1.02(3) ?
C(8) H(81) 1.08(3) ?
C(8) H(82) 0.97(3) ?
C(8) H(83) 1.04(3) ?
C(9) H(91) 1.07(3) ?
C(9) H(92) 0.94(3) ?
C(10) H(101) 0.98(3) ?
C(10) H(102) 0.96(3) ?
C(12) H(12) 0.97(3) ?
C(13) H(13) 1.02(3) ?
C(14) H(14) 1.02(3) ?
C(15) H(15) 0.95(3) ?
C(16) H(16) 0.94(3) ?

loop_
_geom_torsion_atom_site_label_1
_geom_torsion_atom_site_label_2
_geom_torsion_atom_site_label_3
_geom_torsion_atom_site_label_4
_geom_torsion
_geom_torsion_publ_flag
O(1) C(1) O(5) C(5) 61.6(3) ?
O(1) C(1) C(2) O(2) 42.5(3) ?
O(1) C(1) C(2) C(3) -77.3(3) ?
O(2) C(2) C(1) O(5) 165.5(2) ?
O(2) C(2) C(3) C(4) -162.7(2) ?
O(2) C(2) C(3) C(10) -36.1(3) ?
O(2) C(9) C(10) C(3) -21.0(3) ?
O(4) C(4) C(3) C(2) 166.9(2) ?
O(4) C(4) C(3) C(10) 49.3(3) ?
O(4) C(4) C(5) O(5) 177.8(2) ?
O(4) C(4) C(5) C(6) 59.4(3) yes
O(4) C(7) O(6) C(6) -59.2(3) yes
O(4) C(7) C(11) C(12) -18.4(3) yes
O(4) C(7) C(11) C(16) 163.6(2) ?
O(5) C(1) O(1) C(8) 68.7(3) yes
O(5) C(1) C(2) C(3) 45.7(3) yes
O(5) C(5) C(4) C(3) -59.9(3) yes
O(5) C(5) C(6) O(6) -174.8(2) ?
O(6) C(6) C(5) C(4) -56.1(3) yes
O(6) C(7) O(4) C(4) 60.0(3) yes
O(6) C(7) C(11) C(12) 102.8(3) yes
O(6) C(7) C(11) C(16) -75.2(3) ?
C(1) O(5) C(5) C(4) 68.2(2) yes
C(1) O(5) C(5) C(6) -173.6(2) ?
C(1) C(2) O(2) C(9) -101.9(2) ?
C(1) C(2) C(3) C(4) -38.9(3) yes
C(1) C(2) C(3) C(10) 87.6(3) ?
C(2) O(2) C(9) C(10) -1.7(3) yes
C(2) C(1) O(1) C(8) -168.9(2) yes
C(2) C(1) O(5) C(5) -60.3(3) yes
C(2) C(3) C(4) C(5) 45.1(3) yes
C(2) C(3) C(10) C(9) 33.8(3) ?
C(3) C(2) O(2) C(9) 23.6(3) ?
C(3) C(4) O(4) C(7) 175.6(2) ?
C(3) C(4) C(5) C(6) -178.4(2) ?
C(4) O(4) C(7) C(11) 178.4(2) ?
C(4) C(3) C(10) C(9) 156.0(2) ?
C(5) C(4) O(4) C(7) -61.0(2) yes
C(5) C(4) C(3) C(10) -72.4(3) ?
C(5) C(6) O(6) C(7) 56.5(3) yes
C(6) O(6) C(7) C(11) -179.5(2) ?
C(7) C(11) C(12) C(13) -177.9(3) ?
C(7) C(11) C(16) C(15) 177.7(3) ?
C(11) C(12) C(13) C(14) 0.5(4) ?
C(11) C(16) C(15) C(14) 0.0(5) ?
C(12) C(11) C(16) C(15) -0.3(4) ?
C(12) C(13) C(14) C(15) -0.8(5) ?
C(13) C(12) C(11) C(16) 0.1(4) ?
C(13) C(14) C(15) C(16) 0.6(5) ?

loop_
_cod_related_entry_id
_cod_related_entry_database
_cod_related_entry_code
1 ChemSpider 21187140
